data_7225582
loop_
_publ_author_name
'Pan, Fangfang'
'Beyeh, Ngong Kodiah'
'Ras, Robin H. A.'
'Rissanen, Kari'

_publ_section_title
;
 N-Alkyl ammonium resorcinarene polyiodides
;
_journal_issue 30
_journal_name_full CrystEngComm
_journal_page_first 5724
_journal_paper_doi 10.1039/C6CE01229A
_journal_volume 18
_journal_year 2016
_chemical_formula_moiety 'C68 H104 N4 O8, C4 H7 O2, C2 H4 O, I3, 1.8(H2 O), 3(Br)'
_chemical_formula_sum 'C74 H118.6 Br3 I3 N4 O12.8'
_chemical_formula_weight 1889.55
_space_group_crystal_system triclinic
_space_group_IT_number 2
_space_group_name_Hall '-P 1'
_space_group_name_H-M_alt 'P -1'
_symmetry_space_group_name_Hall '-P 1'
_symmetry_space_group_name_H-M 'P -1'
_atom_sites_solution_hydrogens mixed
_atom_sites_solution_primary direct
_audit_creation_date 2016-05-19
_audit_creation_method
;
Olex2 1.2
(compiled 2016.02.19 svn.r3266 for OlexSys, GUI svn.r5155)
;
_audit_update_record
;
2016-05-26 deposited with the CCDC.
2016-06-17 downloaded from the CCDC.
;
_cell_angle_alpha 77.8171(19)
_cell_angle_beta 86.247(2)
_cell_angle_gamma 89.7322(18)
_cell_formula_units_Z 2
_cell_length_a 12.2171(3)
_cell_length_b 13.1621(3)
_cell_length_c 25.6541(6)
_cell_measurement_reflns_used 11642
_cell_measurement_temperature 123.01(10)
_cell_measurement_theta_max 76.3360
_cell_measurement_theta_min 4.1140
_cell_volume 4023.52(17)
_computing_cell_refinement
;
CrysAlisPro, Agilent Technologies,
Version 1.171.37.35 (release 13-08-2014 CrysAlis171 .NET)
(compiled Aug 13 2014,18:06:01)
;
_computing_data_collection
;
CrysAlisPro, Agilent Technologies,
Version 1.171.37.35 (release 13-08-2014 CrysAlis171 .NET)
(compiled Aug 13 2014,18:06:01)
;
_computing_data_reduction
;
CrysAlisPro, Agilent Technologies,
Version 1.171.37.35 (release 13-08-2014 CrysAlis171 .NET)
(compiled Aug 13 2014,18:06:01)
;
_computing_molecular_graphics 'Olex2 (Dolomanov et al., 2009)'
_computing_publication_material 'Olex2 (Dolomanov et al., 2009)'
_computing_structure_refinement 'ShelXL (Sheldrick, 2015)'
_computing_structure_solution 'ShelXT (Sheldrick, 2015)'
_diffrn_ambient_environment N~2~
_diffrn_ambient_temperature 123.01(10)
_diffrn_detector 'CCD plate'
_diffrn_detector_area_resol_mean 5.1977
_diffrn_detector_type Atlas
_diffrn_measured_fraction_theta_full 1.000
_diffrn_measured_fraction_theta_max 1.000
_diffrn_measurement_details
;
  1 omega   86.00  159.00   1.0000   12.0000
omega____ theta____ kappa____ phi______ frames
    -      112.0000   30.0000  -90.0000 73

  2 omega  102.00  178.00   1.0000   12.0000
omega____ theta____ kappa____ phi______ frames
    -      112.0000   15.0000 -150.0000 76

  3 omega  106.00  145.00   1.0000   12.0000
omega____ theta____ kappa____ phi______ frames
    -      112.0000  -77.0000    0.0000 39

  4 omega   63.00  116.00   1.0000   12.0000
omega____ theta____ kappa____ phi______ frames
    -      112.0000 -114.0000  -87.0000 53

  5 omega   57.00  107.00   1.0000   12.0000
omega____ theta____ kappa____ phi______ frames
    -      112.0000  -94.0000  -30.0000 50

  6 omega   48.00   88.00   1.0000   12.0000
omega____ theta____ kappa____ phi______ frames
    -      112.0000  -30.0000    0.0000 40

  7 omega   42.00   72.00   1.0000   12.0000
omega____ theta____ kappa____ phi______ frames
    -      112.0000  -45.0000  -90.0000 30

  8 omega   39.00   86.00   1.0000   12.0000
omega____ theta____ kappa____ phi______ frames
    -      112.0000  -30.0000  -60.0000 47

  9 omega   40.00   91.00   1.0000   12.0000
omega____ theta____ kappa____ phi______ frames
    -      112.0000  -30.0000 -150.0000 51

 10 omega   52.00  116.00   1.0000   12.0000
omega____ theta____ kappa____ phi______ frames
    -      112.0000 -111.0000 -180.0000 64

 11 omega   36.00  130.00   1.0000   12.0000
omega____ theta____ kappa____ phi______ frames
    -      112.0000  -77.0000 -180.0000 94

 12 omega   51.00   97.00   1.0000    3.0000
omega____ theta____ kappa____ phi______ frames
    -       41.4013 -125.0000    0.0000 46

 13 omega   30.00  109.00   1.0000   12.0000
omega____ theta____ kappa____ phi______ frames
    -      112.0000  -94.0000   60.0000 79

 14 omega   44.00   74.00   1.0000   12.0000
omega____ theta____ kappa____ phi______ frames
    -      112.0000  -30.0000  150.0000 30

 15 omega   36.00   82.00   1.0000   12.0000
omega____ theta____ kappa____ phi______ frames
    -      112.0000  -30.0000   90.0000 46

 16 omega   45.00   72.00   1.0000   12.0000
omega____ theta____ kappa____ phi______ frames
    -      112.0000  -77.0000    0.0000 27

 17 omega   88.00  178.00   1.0000   12.0000
omega____ theta____ kappa____ phi______ frames
    -      112.0000   45.0000  120.0000 90

 18 omega  -34.00   26.00   1.0000    3.0000
omega____ theta____ kappa____ phi______ frames
    -      -41.4013   37.0000  -90.0000 60

 19 omega  -49.00   10.00   1.0000    3.0000
omega____ theta____ kappa____ phi______ frames
    -      -41.4013   37.0000   60.0000 59

 20 omega  -49.00   32.00   1.0000    3.0000
omega____ theta____ kappa____ phi______ frames
    -      -41.4013   37.0000  120.0000 81

 21 omega  -85.00  -25.00   1.0000    3.0000
omega____ theta____ kappa____ phi______ frames
    -      -41.4013  -37.0000  -90.0000 60

 22 omega  -94.00   -2.00   1.0000    3.0000
omega____ theta____ kappa____ phi______ frames
    -      -41.4013  125.0000  120.0000 92
;
_diffrn_measurement_device 'four-circle diffractometer'
_diffrn_measurement_device_type 'SuperNova, Dual, Cu at zero, Atlas'
_diffrn_measurement_method '\w scans'
_diffrn_orient_matrix_UB_11 -0.0711870000
_diffrn_orient_matrix_UB_12 0.0541645000
_diffrn_orient_matrix_UB_13 -0.0449579000
_diffrn_orient_matrix_UB_21 -0.0993943000
_diffrn_orient_matrix_UB_22 -0.0058883000
_diffrn_orient_matrix_UB_23 0.0407380000
_diffrn_orient_matrix_UB_31 0.0320005000
_diffrn_orient_matrix_UB_32 0.1066344000
_diffrn_orient_matrix_UB_33 0.0104846000
_diffrn_radiation_monochromator mirror
_diffrn_radiation_probe x-ray
_diffrn_radiation_type CuK\a
_diffrn_radiation_wavelength 1.54184
_diffrn_reflns_av_R_equivalents 0.0451
_diffrn_reflns_av_unetI/netI 0.0619
_diffrn_reflns_Laue_measured_fraction_full 1.000
_diffrn_reflns_Laue_measured_fraction_max 1.000
_diffrn_reflns_limit_h_max 14
_diffrn_reflns_limit_h_min -14
_diffrn_reflns_limit_k_max 15
_diffrn_reflns_limit_k_min -11
_diffrn_reflns_limit_l_max 30
_diffrn_reflns_limit_l_min -30
_diffrn_reflns_number 28250
_diffrn_reflns_point_group_measured_fraction_full 1.000
_diffrn_reflns_point_group_measured_fraction_max 1.000
_diffrn_reflns_theta_full 66.747
_diffrn_reflns_theta_max 66.747
_diffrn_reflns_theta_min 3.435
_diffrn_source 'sealed X-ray tube'
_diffrn_source_type 'SuperNova (Cu) X-ray Source'
_exptl_absorpt_coefficient_mu 11.374
_exptl_absorpt_correction_T_max 1.00000
_exptl_absorpt_correction_T_min 0.42038
_exptl_absorpt_correction_type multi-scan
_exptl_absorpt_process_details
;
CrysAlisPro, Agilent Technologies,
Version 1.171.37.35 (release 13-08-2014 CrysAlis171 .NET)
(compiled Aug 13 2014,18:06:01)
Empirical absorption correction using spherical harmonics,
 implemented in SCALE3 ABSPACK scaling algorithm.
Empirical absorption correction using spherical harmonics,
 implemented in SCALE3 ABSPACK scaling algorithm.
;
_exptl_crystal_colour brown
_exptl_crystal_colour_primary brown
_exptl_crystal_density_diffrn 1.560
_exptl_crystal_description plate
_exptl_crystal_F_000 1914
_exptl_crystal_size_max 0.3704
_exptl_crystal_size_mid 0.1791
_exptl_crystal_size_min 0.0943
_refine_diff_density_max 3.046
_refine_diff_density_min -1.679
_refine_diff_density_rms 0.218
_refine_ls_extinction_method none
_refine_ls_goodness_of_fit_ref 1.035
_refine_ls_hydrogen_treatment constr
_refine_ls_matrix_type full
_refine_ls_number_parameters 894
_refine_ls_number_reflns 14287
_refine_ls_number_restraints 8
_refine_ls_restrained_S_all 1.035
_refine_ls_R_factor_all 0.0946
_refine_ls_R_factor_gt 0.0831
_refine_ls_shift/su_max 0.001
_refine_ls_shift/su_mean 0.000
_refine_ls_structure_factor_coef Fsqd
_refine_ls_weighting_details 'w=1/[\s^2^(Fo^2^)+(0.1633P)^2^+8.3799P] where P=(Fo^2^+2Fc^2^)/3'
_refine_ls_weighting_scheme calc
_refine_ls_wR_factor_gt 0.2289
_refine_ls_wR_factor_ref 0.2472
_reflns_Friedel_coverage 0.000
_reflns_number_gt 11675
_reflns_number_total 14287
_reflns_threshold_expression 'I > 2\s(I)'
_cod_data_source_file c6ce01229a2.cif
_cod_data_source_block 1_br3_i3
_cod_depositor_comments 'Adding full bibliography for 7225581--7225584.cif.'
_cod_original_formula_sum 'C74 H118.60 Br3 I3 N4 O12.80'
_cod_database_code 7225582
_chemical_oxdiff_formula 'C40 H40 O8 N4 I3 Br3'
_shelx_space_group_comment
;
The symmetry employed for this shelxl refinement is uniquely defined
by the following loop, which should always be used as a source of
symmetry information in preference to the above space-group names.
They are only intended as comments.
;
_reflns_odcompleteness_completeness 99.99
_reflns_odcompleteness_iscentric 1
_reflns_odcompleteness_theta 66.97
_olex2_refinement_description
;
1. Fixed Uiso
 At 1.2 times of:
  All C(H) groups, All C(H,H) groups, All N(H,H) groups
 At 1.5 times of:
  All C(H,H,H) groups, All O(H) groups, All O(H,H) groups
2. Restrained distances
 O11-C74
 1.43 with sigma of 0.02
 O11-C74
 1.45 with sigma of 0.02
3. Uiso/Uaniso restraints and constraints
Uanis(O13) \\sim Ueq: with sigma of 0.02 and sigma for terminal atoms of 0.04
4. Others
 Fixed Sof: O12(0.8) H12C(0.8) H12D(0.8) Br3B(0.1) Br3(0.9)
5.a Riding coordinates:
 O5(H5), O12(H12C,H12D), O13(H13C,H13D)
5.b Ternary CH refined with riding coordinates:
 C8(H8), C14(H14), C25(H25), C31(H31), C42(H42), C48(H48), C59(H59), C65(H65)
5.c Secondary CH2 refined with riding coordinates:
 C7(H7A,H7B), C9(H9A,H9B), C10(H10A,H10B), C11(H11A,H11B), C12(H12A,H12B),
 C13(H13A,H13B), C15(H15A,H15B), C16(H16A,H16B), C24(H24A,H24B), C26(H26A,H26B),
  C27(H27A,H27B), C28(H28A,H28B), C29(H29A,H29B), C30(H30A,H30B), C32(H32A,
 H32B), C33(H33A,H33B), C41(H41A,H41B), C43(H43A,H43B), C44(H44A,H44B),
 C45(H45A,H45B), C46(H46A,H46B), C47(H47A,H47B), C49(H49A,H49B), C50(H50A,H50B),
  C58(H58A,H58B), C60(H60A,H60B), C61(H61A,H61B), C62(H62A,H62B), C63(H63A,
 H63B), C64(H64A,H64B), C66(H66A,H66B), C67(H67A,H67B), N1(H1A,H1B), N2(H2A,
 H2B), N3(H3A,H3B), N4(H4A,H4B), C69(H69A,H69B), C70(H70A,H70B), C72(H72A,H72B),
  C73(H73A,H73B), C74(H74A,H74B)
5.d Aromatic/amide H refined with riding coordinates:
 C6(H6), C23(H23), C40(H40), C57(H57), C71(H71)
5.e Idealised Me refined as rotating group:
 C17(H17A,H17B,H17C), C34(H34A,H34B,H34C), C51(H51A,H51B,H51C), C68(H68A,H68B,
 H68C)
5.f Idealised tetrahedral OH refined as rotating group:
 O1(H1), O2(H2), O3(H3), O4(H4), O6(H6A), O7(H7), O8(H8A)
;
_shelx_shelxl_version_number 2014/7
_olex2_submission_special_instructions 'No special instructions were received'

loop_
_space_group_symop_operation_xyz
'x, y, z'
'-x, -y, -z'

loop_
_atom_site_label
_atom_site_type_symbol
_atom_site_fract_x
_atom_site_fract_y
_atom_site_fract_z
_atom_site_U_iso_or_equiv
_atom_site_adp_type
_atom_site_occupancy
_atom_site_site_symmetry_order
_atom_site_calc_flag
_atom_site_refinement_flags_posn
_atom_site_refinement_flags_adp
_atom_site_refinement_flags_occupancy
_atom_site_disorder_assembly
_atom_site_disorder_group
C1 C -0.2927(6) 0.6864(5) -0.1694(3) 0.0334(14) Uani 1 1 d . . . . .
C2 C -0.3529(6) 0.7680(5) -0.1548(3) 0.0349(14) Uani 1 1 d . . . . .
C3 C -0.4366(6) 0.8147(5) -0.1854(3) 0.0366(14) Uani 1 1 d . . . . .
C4 C -0.4638(6) 0.7793(5) -0.2301(3) 0.0341(14) Uani 1 1 d . . . . .
C5 C -0.4019(6) 0.7005(5) -0.2477(3) 0.0306(13) Uani 1 1 d . . . . .
C6 C -0.3180(6) 0.6575(5) -0.2167(3) 0.0314(13) Uani 1 1 d . . . . .
H6 H -0.2758 0.6063 -0.2280 0.038 Uiso 1 1 calc R . . . .
C7 C -0.5000(7) 0.9058(6) -0.1712(3) 0.0450(17) Uani 1 1 d . . . . .
H7A H -0.5779 0.8899 -0.1667 0.054 Uiso 1 1 calc R . . . .
H7B H -0.4765 0.9201 -0.1381 0.054 Uiso 1 1 calc R . . . .
C8 C -0.5237(8) 1.1028(6) -0.2093(4) 0.053(2) Uani 1 1 d . . . . .
H8 H -0.5051 1.1531 -0.2427 0.064 Uiso 1 1 calc R . . . .
C9 C -0.6459(8) 1.0996(8) -0.2014(4) 0.056(2) Uani 1 1 d . . . . .
H9A H -0.6681 1.0464 -0.1702 0.067 Uiso 1 1 calc R . . . .
H9B H -0.6766 1.0814 -0.2322 0.067 Uiso 1 1 calc R . . . .
C10 C -0.6906(10) 1.2038(9) -0.1941(5) 0.071(3) Uani 1 1 d . . . . .
H10A H -0.6757 1.2558 -0.2267 0.086 Uiso 1 1 calc R . . . .
H10B H -0.7694 1.1986 -0.1864 0.086 Uiso 1 1 calc R . . . .
C11 C -0.6405(9) 1.2337(8) -0.1515(4) 0.064(3) Uani 1 1 d . . . . .
H11A H -0.6574 1.1818 -0.1190 0.076 Uiso 1 1 calc R . . . .
H11B H -0.6717 1.2990 -0.1462 0.076 Uiso 1 1 calc R . . . .
C12 C -0.5147(10) 1.2467(8) -0.1605(5) 0.071(3) Uani 1 1 d . . . . .
H12A H -0.4845 1.2672 -0.1302 0.086 Uiso 1 1 calc R . . . .
H12B H -0.4955 1.2993 -0.1924 0.086 Uiso 1 1 calc R . . . .
C13 C -0.4701(9) 1.1398(8) -0.1669(5) 0.066(3) Uani 1 1 d . . . . .
H13A H -0.3916 1.1453 -0.1756 0.079 Uiso 1 1 calc R . . . .
H13B H -0.4827 1.0899 -0.1334 0.079 Uiso 1 1 calc R . . . .
C14 C -0.4260(6) 0.6671(5) -0.2988(3) 0.0297(13) Uani 1 1 d . . . . .
H14 H -0.5031 0.6829 -0.3050 0.036 Uiso 1 1 calc R . . . .
C15 C -0.4118(6) 0.5495(5) -0.2949(3) 0.0347(14) Uani 1 1 d . . . . .
H15A H -0.3343 0.5334 -0.2946 0.042 Uiso 1 1 calc R . . . .
H15B H -0.4472 0.5125 -0.2614 0.042 Uiso 1 1 calc R . . . .
C16 C -0.4594(7) 0.5110(6) -0.3406(3) 0.0440(17) Uani 1 1 d . . . . .
H16A H -0.5366 0.5286 -0.3416 0.053 Uiso 1 1 calc R . . . .
H16B H -0.4226 0.5464 -0.3741 0.053 Uiso 1 1 calc R . . . .
C17 C -0.4477(9) 0.3958(7) -0.3354(4) 0.059(2) Uani 1 1 d . . . . .
H17A H -0.4721 0.3608 -0.2998 0.089 Uiso 1 1 calc GR . . . .
H17B H -0.3722 0.3797 -0.3423 0.089 Uiso 1 1 calc GR . . . .
H17C H -0.4914 0.3731 -0.3606 0.089 Uiso 1 1 calc GR . . . .
C18 C -0.3569(6) 0.7326(5) -0.3460(2) 0.0292(13) Uani 1 1 d . . . . .
C19 C -0.4008(6) 0.8235(5) -0.3773(3) 0.0294(13) Uani 1 1 d . . . . .
C20 C -0.3382(6) 0.8818(5) -0.4203(2) 0.0288(13) Uani 1 1 d . . . . .
C21 C -0.2322(6) 0.8510(5) -0.4331(2) 0.0293(13) Uani 1 1 d . . . . .
C22 C -0.1861(5) 0.7618(5) -0.4030(2) 0.0273(12) Uani 1 1 d . . . . .
C23 C -0.2519(6) 0.7059(5) -0.3597(2) 0.0277(12) Uani 1 1 d . . . . .
H23 H -0.2224 0.6470 -0.3388 0.033 Uiso 1 1 calc R . . . .
C24 C -0.3824(6) 0.9773(5) -0.4562(3) 0.0328(14) Uani 1 1 d . . . . .
H24A H -0.3604 0.9762 -0.4931 0.039 Uiso 1 1 calc R . . . .
H24B H -0.4619 0.9750 -0.4524 0.039 Uiso 1 1 calc R . . . .
C25 C -0.3839(7) 1.1738(5) -0.4810(3) 0.0410(16) Uani 1 1 d . . . . .
H25 H -0.4624 1.1653 -0.4850 0.049 Uiso 1 1 calc R . . . .
C26 C -0.3232(9) 1.1897(6) -0.5355(3) 0.052(2) Uani 1 1 d . . . . .
H26A H -0.3358 1.1307 -0.5515 0.062 Uiso 1 1 calc R . . . .
H26B H -0.2450 1.1956 -0.5321 0.062 Uiso 1 1 calc R . . . .
C27 C -0.3649(11) 1.2902(7) -0.5714(4) 0.067(3) Uani 1 1 d . . . . .
H27A H -0.3242 1.3025 -0.6060 0.080 Uiso 1 1 calc R . . . .
H27B H -0.4417 1.2817 -0.5771 0.080 Uiso 1 1 calc R . . . .
C28 C -0.3511(10) 1.3829(6) -0.5459(4) 0.065(3) Uani 1 1 d . . . . .
H28A H -0.3799 1.4444 -0.5684 0.078 Uiso 1 1 calc R . . . .
H28B H -0.2737 1.3948 -0.5428 0.078 Uiso 1 1 calc R . . . .
C29 C -0.4109(11) 1.3648(7) -0.4906(4) 0.067(3) Uani 1 1 d . . . . .
H29A H -0.4891 1.3582 -0.4937 0.080 Uiso 1 1 calc R . . . .
H29B H -0.3987 1.4237 -0.4743 0.080 Uiso 1 1 calc R . . . .
C30 C -0.3680(8) 1.2647(6) -0.4551(3) 0.0497(19) Uani 1 1 d . . . . .
H30A H -0.2907 1.2730 -0.4502 0.060 Uiso 1 1 calc R . . . .
H30B H -0.4074 1.2521 -0.4202 0.060 Uiso 1 1 calc R . . . .
C31 C -0.0701(6) 0.7263(5) -0.4170(2) 0.0299(13) Uani 1 1 d . . . . .
H31 H -0.0508 0.7602 -0.4543 0.036 Uiso 1 1 calc R . . . .
C32 C -0.0641(6) 0.6074(5) -0.4137(2) 0.0318(13) Uani 1 1 d . . . . .
H32A H 0.0112 0.5892 -0.4217 0.038 Uiso 1 1 calc R . . . .
H32B H -0.0853 0.5717 -0.3774 0.038 Uiso 1 1 calc R . . . .
C33 C -0.1359(7) 0.5695(5) -0.4510(3) 0.0417(16) Uani 1 1 d . . . . .
H33A H -0.1154 0.6049 -0.4875 0.050 Uiso 1 1 calc R . . . .
H33B H -0.2117 0.5862 -0.4428 0.050 Uiso 1 1 calc R . . . .
C34 C -0.1255(9) 0.4517(6) -0.4463(4) 0.054(2) Uani 1 1 d . . . . .
H34A H -0.1555 0.4161 -0.4117 0.081 Uiso 1 1 calc GR . . . .
H34B H -0.0496 0.4342 -0.4505 0.081 Uiso 1 1 calc GR . . . .
H34C H -0.1650 0.4310 -0.4735 0.081 Uiso 1 1 calc GR . . . .
C35 C 0.0134(5) 0.7630(5) -0.3834(2) 0.0279(12) Uani 1 1 d . . . . .
C36 C 0.0597(6) 0.8636(5) -0.4004(3) 0.0326(14) Uani 1 1 d . . . . .
C37 C 0.1316(5) 0.9036(5) -0.3701(3) 0.0315(13) Uani 1 1 d . . . . .
C38 C 0.1581(5) 0.8423(5) -0.3208(3) 0.0304(13) Uani 1 1 d . . . . .
C39 C 0.1171(5) 0.7410(5) -0.3033(3) 0.0297(13) Uani 1 1 d . . . . .
C40 C 0.0455(5) 0.7048(5) -0.3353(3) 0.0297(13) Uani 1 1 d . . . . .
H40 H 0.0174 0.6377 -0.3239 0.036 Uiso 1 1 calc R . . . .
C41 C 0.1823(6) 1.0095(5) -0.3867(3) 0.0355(14) Uani 1 1 d . . . . .
H41A H 0.1777 1.0348 -0.4248 0.043 Uiso 1 1 calc R . . . .
H41B H 0.2591 1.0065 -0.3790 0.043 Uiso 1 1 calc R . . . .
C42 C 0.1846(6) 1.1792(5) -0.3551(3) 0.0380(15) Uani 1 1 d . . . . .
H42 H 0.2551 1.1595 -0.3398 0.046 Uiso 1 1 calc R . . . .
C43 C 0.1196(10) 1.2366(7) -0.3189(5) 0.074(3) Uani 1 1 d . . . . .
H43A H 0.1110 1.1933 -0.2833 0.089 Uiso 1 1 calc R . . . .
H43B H 0.0471 1.2509 -0.3319 0.089 Uiso 1 1 calc R . . . .
C44 C 0.1758(12) 1.3390(8) -0.3164(5) 0.083(4) Uani 1 1 d . . . . .
H44A H 0.2457 1.3250 -0.3006 0.100 Uiso 1 1 calc R . . . .
H44B H 0.1304 1.3762 -0.2944 0.100 Uiso 1 1 calc R . . . .
C45 C 0.1939(10) 1.4057(7) -0.3737(5) 0.068(3) Uani 1 1 d . . . . .
H45A H 0.1238 1.4218 -0.3890 0.082 Uiso 1 1 calc R . . . .
H45B H 0.2302 1.4706 -0.3726 0.082 Uiso 1 1 calc R . . . .
C46 C 0.2634(9) 1.3466(6) -0.4075(4) 0.058(2) Uani 1 1 d . . . . .
H46A H 0.3338 1.3317 -0.3923 0.069 Uiso 1 1 calc R . . . .
H46B H 0.2762 1.3887 -0.4432 0.069 Uiso 1 1 calc R . . . .
C47 C 0.2065(8) 1.2447(6) -0.4103(4) 0.053(2) Uani 1 1 d . . . . .
H47A H 0.1378 1.2596 -0.4272 0.063 Uiso 1 1 calc R . . . .
H47B H 0.2527 1.2069 -0.4317 0.063 Uiso 1 1 calc R . . . .
C48 C 0.1509(6) 0.6762(5) -0.2500(3) 0.0338(14) Uani 1 1 d . . . . .
H48 H 0.2255 0.6984 -0.2455 0.041 Uiso 1 1 calc R . . . .
C49 C 0.1559(6) 0.5588(5) -0.2490(3) 0.0376(15) Uani 1 1 d . . . . .
H49A H 0.0819 0.5311 -0.2470 0.045 Uiso 1 1 calc R . . . .
H49B H 0.1934 0.5479 -0.2818 0.045 Uiso 1 1 calc R . . . .
C50 C 0.2159(7) 0.5009(6) -0.2012(3) 0.0462(18) Uani 1 1 d . . . . .
H50A H 0.1876 0.5231 -0.1693 0.055 Uiso 1 1 calc R . . . .
H50B H 0.2013 0.4270 -0.1962 0.055 Uiso 1 1 calc R . . . .
C51 C 0.3394(8) 0.5199(8) -0.2086(5) 0.068(3) Uani 1 1 d . . . . .
H51A H 0.3766 0.4579 -0.1924 0.103 Uiso 1 1 calc GR . . . .
H51B H 0.3582 0.5757 -0.1919 0.103 Uiso 1 1 calc GR . . . .
H51C H 0.3613 0.5380 -0.2460 0.103 Uiso 1 1 calc GR . . . .
C52 C 0.0791(6) 0.7007(5) -0.2040(3) 0.0368(15) Uani 1 1 d . . . . .
C53 C 0.1178(7) 0.7660(6) -0.1724(3) 0.0393(15) Uani 1 1 d . . . . .
C54 C 0.0516(7) 0.7924(6) -0.1311(3) 0.0412(16) Uani 1 1 d . . . . .
C55 C -0.0545(7) 0.7525(6) -0.1204(3) 0.0403(16) Uani 1 1 d . . . . .
C56 C -0.0947(6) 0.6815(5) -0.1487(3) 0.0342(14) Uani 1 1 d . . . . .
C57 C -0.0259(6) 0.6600(5) -0.1908(3) 0.0333(14) Uani 1 1 d . . . . .
H57 H -0.0522 0.6158 -0.2111 0.040 Uiso 1 1 calc R . . . .
C58 C 0.0955(8) 0.8681(8) -0.0982(3) 0.054(2) Uani 1 1 d . . . . .
H58A H 0.1493 0.9155 -0.1199 0.065 Uiso 1 1 calc R . . . .
H58B H 0.0358 0.9086 -0.0866 0.065 Uiso 1 1 calc R . . . .
C59 C 0.1862(7) 0.8725(6) -0.0154(3) 0.0451(17) Uani 1 1 d . . . . .
H59 H 0.1242 0.9130 -0.0049 0.054 Uiso 1 1 calc R . . . .
C60 C 0.2272(7) 0.8029(7) 0.0345(3) 0.0490(18) Uani 1 1 d . . . . .
H60A H 0.1699 0.7543 0.0519 0.059 Uiso 1 1 calc R . . . .
H60B H 0.2899 0.7635 0.0250 0.059 Uiso 1 1 calc R . . . .
C61 C 0.2599(10) 0.8706(8) 0.0724(4) 0.062(2) Uani 1 1 d . . . . .
H61A H 0.2861 0.8271 0.1045 0.075 Uiso 1 1 calc R . . . .
H61B H 0.1965 0.9082 0.0828 0.075 Uiso 1 1 calc R . . . .
C62 C 0.3518(12) 0.9494(10) 0.0448(5) 0.082(4) Uani 1 1 d . . . . .
H62A H 0.3698 0.9932 0.0691 0.098 Uiso 1 1 calc R . . . .
H62B H 0.4171 0.9112 0.0375 0.098 Uiso 1 1 calc R . . . .
C63 C 0.3197(13) 1.0150(9) -0.0051(5) 0.083(4) Uani 1 1 d . . . . .
H63A H 0.3821 1.0569 -0.0225 0.100 Uiso 1 1 calc R . . . .
H63B H 0.2621 1.0616 0.0027 0.100 Uiso 1 1 calc R . . . .
C64 C 0.2780(9) 0.9480(8) -0.0436(4) 0.062(2) Uani 1 1 d . . . . .
H64A H 0.2505 0.9935 -0.0748 0.074 Uiso 1 1 calc R . . . .
H64B H 0.3385 0.9089 -0.0556 0.074 Uiso 1 1 calc R . . . .
C65 C -0.2069(6) 0.6316(5) -0.1345(2) 0.0337(14) Uani 1 1 d . . . . .
H65 H -0.2283 0.6397 -0.0981 0.040 Uiso 1 1 calc R . . . .
C66 C -0.2042(7) 0.5133(5) -0.1323(3) 0.0421(17) Uani 1 1 d . . . . .
H66A H -0.1798 0.5022 -0.1674 0.051 Uiso 1 1 calc R . . . .
H66B H -0.1502 0.4824 -0.1077 0.051 Uiso 1 1 calc R . . . .
C67 C -0.3131(8) 0.4568(6) -0.1152(4) 0.054(2) Uani 1 1 d . . . . .
H67A H -0.3644 0.4818 -0.1422 0.065 Uiso 1 1 calc R . . . .
H67B H -0.3021 0.3834 -0.1141 0.065 Uiso 1 1 calc R . . . .
C68 C -0.3641(12) 0.4685(9) -0.0622(5) 0.081(4) Uani 1 1 d . . . . .
H68A H -0.3106 0.4541 -0.0359 0.122 Uiso 1 1 calc GR . . . .
H68B H -0.4246 0.4206 -0.0518 0.122 Uiso 1 1 calc GR . . . .
H68C H -0.3899 0.5383 -0.0648 0.122 Uiso 1 1 calc GR . . . .
N1 N -0.4773(5) 0.9995(5) -0.2166(3) 0.0423(14) Uani 1 1 d . . . . .
H1A H -0.4049 1.0070 -0.2226 0.051 Uiso 1 1 calc R . . . .
H1B H -0.5033 0.9853 -0.2459 0.051 Uiso 1 1 calc R . . . .
N2 N -0.3431(5) 1.0765(4) -0.4440(2) 0.0325(12) Uani 1 1 d . . . . .
H2A H -0.2701 1.0774 -0.4464 0.039 Uiso 1 1 calc R . . . .
H2B H -0.3652 1.0782 -0.4104 0.039 Uiso 1 1 calc R . . . .
N3 N 0.1226(5) 1.0826(5) -0.3566(3) 0.0432(15) Uani 1 1 d . . . . .
H3A H 0.0597 1.1007 -0.3716 0.052 Uiso 1 1 calc R . . . .
H3B H 0.1061 1.0486 -0.3232 0.052 Uiso 1 1 calc R . . . .
N4 N 0.1471(6) 0.8049(5) -0.0507(3) 0.0480(16) Uani 1 1 d . . . . .
H4A H 0.2035 0.7701 -0.0618 0.058 Uiso 1 1 calc R . . . .
H4B H 0.0984 0.7589 -0.0322 0.058 Uiso 1 1 calc R . . . .
O1 O -0.3253(5) 0.8042(5) -0.1103(2) 0.0490(13) Uani 1 1 d . . . . .
H1 H -0.3795 0.8018 -0.0895 0.074 Uiso 1 1 calc GR . . . .
O2 O -0.5511(4) 0.8253(4) -0.2557(2) 0.0401(11) Uani 1 1 d . . . . .
H2 H -0.5439 0.8225 -0.2874 0.060 Uiso 1 1 calc GR . . . .
O3 O -0.5064(4) 0.8507(4) -0.3642(2) 0.0356(10) Uani 1 1 d . . . . .
H3 H -0.5070 0.9110 -0.3604 0.053 Uiso 1 1 calc GR . . . .
O4 O -0.1790(4) 0.9117(4) -0.47677(19) 0.0366(10) Uani 1 1 d . . . . .
H4 H -0.1129 0.9107 -0.4729 0.055 Uiso 1 1 calc GR . . . .
O5 O 0.0287(5) 0.9245(4) -0.4481(2) 0.0400(11) Uani 1 1 d . . . . .
H5 H 0.0109 0.9800 -0.4377 0.060 Uiso 1 1 d R . . . .
O6 O 0.2265(4) 0.8905(4) -0.2930(2) 0.0391(11) Uani 1 1 d . . . . .
H6A H 0.2277 0.8568 -0.2622 0.059 Uiso 1 1 calc GR . . . .
O7 O 0.2216(5) 0.8095(5) -0.1843(2) 0.0489(13) Uani 1 1 d . . . . .
H7 H 0.2672 0.7674 -0.1713 0.073 Uiso 1 1 calc GR . . . .
O8 O -0.1167(6) 0.7833(5) -0.0802(2) 0.0504(13) Uani 1 1 d . . . . .
H8A H -0.1815 0.7847 -0.0868 0.076 Uiso 1 1 calc GR . . . .
C69 C -0.2173(8) 0.9692(8) -0.2883(4) 0.056(2) Uani 1 1 d . . . . .
H69A H -0.2083 1.0268 -0.3189 0.067 Uiso 1 1 calc R . . . .
H69B H -0.2725 0.9222 -0.2955 0.067 Uiso 1 1 calc R . . . .
C70 C -0.1099(7) 0.9130(7) -0.2796(5) 0.055(2) Uani 1 1 d . . . . .
H70A H -0.1201 0.8536 -0.2500 0.066 Uiso 1 1 calc R . . . .
H70B H -0.0861 0.8877 -0.3113 0.066 Uiso 1 1 calc R . . . .
C71 C -0.0628(8) 1.0153(9) -0.2218(4) 0.061(2) Uani 1 1 d . . . . .
H71 H -0.0255 1.0038 -0.1907 0.073 Uiso 1 1 calc R . . . .
C72 C -0.1676(8) 1.0719(8) -0.2288(4) 0.058(2) Uani 1 1 d . . . . .
H72A H -0.1904 1.0944 -0.1961 0.069 Uiso 1 1 calc R . . . .
H72B H -0.1570 1.1333 -0.2572 0.069 Uiso 1 1 calc R . . . .
O9 O -0.2516(5) 1.0070(5) -0.2417(3) 0.0532(14) Uani 1 1 d . . . . .
O10 O -0.0272(5) 0.9812(5) -0.2682(3) 0.0569(16) Uani 1 1 d . . . . .
C73 C 0.0796(11) 0.5347(8) -0.0415(5) 0.073(3) Uani 1 1 d . . . . .
H73A H 0.1565 0.5486 -0.0523 0.088 Uiso 1 1 calc R . . . .
H73B H 0.0390 0.5479 -0.0735 0.088 Uiso 1 1 calc R . . . .
C74 C -0.0650(10) 0.5779(8) 0.0137(4) 0.079(4) Uani 1 1 d D . . . .
H74A H -0.1148 0.5935 -0.0148 0.095 Uiso 1 1 calc R . . . .
H74B H -0.0850 0.6212 0.0391 0.095 Uiso 1 1 calc R . . . .
O11 O 0.0421(7) 0.6033(6) -0.0078(3) 0.075(2) Uani 1 1 d D . . . .
I1 I 0.07417(7) 1.17228(7) -0.07914(3) 0.0765(2) Uani 1 1 d . . . . .
I2 I -0.02902(4) 1.28609(4) -0.17316(2) 0.04533(17) Uani 1 1 d . . . . .
I3 I -0.13436(5) 1.39273(4) -0.26638(2) 0.05347(19) Uani 1 1 d . . . . .
O12 O -0.4588(7) 0.7486(9) -0.0269(3) 0.066(2) Uani 0.8 1 d . . P A 1
H12C H -0.4176 0.6951 -0.0058 0.100 Uiso 0.8 1 d R . P A 1
H12D H -0.5218 0.7364 -0.0405 0.100 Uiso 0.8 1 d R . P A 1
O13 O -0.3433(12) 0.6103(12) 0.0477(5) 0.128(5) Uani 1 1 d . U . . .
H13C H -0.3632 0.6182 0.0832 0.193 Uiso 1 1 d R . . . .
H13D H -0.2897 0.5548 0.0497 0.193 Uiso 1 1 d R . . . .
Br1 Br -0.52148(7) 1.07801(6) -0.34651(4) 0.0471(2) Uani 1 1 d . . . . .
Br2 Br -0.08630(7) 1.14605(7) -0.43070(4) 0.0540(2) Uani 1 1 d . . . . .
Br3B Br 0.3876(8) 0.7195(7) -0.0798(4) 0.055(2) Uani 0.1 1 d . . P B 2
Br3 Br 0.35140(10) 0.66681(10) -0.09359(4) 0.0597(3) Uani 0.9 1 d . . P C 1

loop_
_atom_site_aniso_label
_atom_site_aniso_U_11
_atom_site_aniso_U_22
_atom_site_aniso_U_33
_atom_site_aniso_U_23
_atom_site_aniso_U_13
_atom_site_aniso_U_12
C1 0.041(4) 0.030(3) 0.026(3) 0.003(2) 0.002(3) -0.001(3)
C2 0.046(4) 0.035(3) 0.022(3) -0.001(3) -0.004(3) 0.001(3)
C3 0.042(4) 0.033(3) 0.032(3) -0.001(3) 0.001(3) 0.003(3)
C4 0.037(3) 0.031(3) 0.030(3) 0.002(3) 0.002(3) -0.001(3)
C5 0.038(3) 0.025(3) 0.025(3) 0.001(2) 0.002(2) -0.001(2)
C6 0.042(4) 0.023(3) 0.024(3) 0.005(2) 0.000(3) 0.001(2)
C7 0.043(4) 0.045(4) 0.046(4) -0.009(3) 0.007(3) 0.004(3)
C8 0.058(5) 0.033(4) 0.066(5) -0.009(4) 0.005(4) 0.011(3)
C9 0.059(5) 0.059(5) 0.044(4) -0.004(4) 0.004(4) 0.021(4)
C10 0.076(7) 0.065(6) 0.068(6) -0.008(5) 0.008(5) 0.028(5)
C11 0.068(6) 0.052(5) 0.062(6) 0.007(4) 0.002(5) 0.018(4)
C12 0.092(8) 0.053(5) 0.075(7) -0.025(5) -0.011(6) 0.009(5)
C13 0.057(5) 0.059(6) 0.084(7) -0.017(5) -0.015(5) 0.008(4)
C14 0.036(3) 0.024(3) 0.026(3) 0.002(2) -0.003(2) -0.001(2)
C15 0.046(4) 0.022(3) 0.033(3) 0.002(2) 0.000(3) -0.004(3)
C16 0.051(4) 0.037(4) 0.042(4) -0.004(3) -0.005(3) -0.010(3)
C17 0.079(6) 0.037(4) 0.066(6) -0.020(4) -0.008(5) -0.005(4)
C18 0.042(4) 0.020(3) 0.023(3) 0.000(2) -0.004(3) -0.006(2)
C19 0.038(3) 0.023(3) 0.026(3) -0.001(2) -0.009(3) 0.000(2)
C20 0.039(3) 0.023(3) 0.023(3) 0.002(2) -0.010(2) -0.003(2)
C21 0.041(3) 0.027(3) 0.019(3) 0.001(2) -0.008(2) -0.004(3)
C22 0.040(3) 0.020(3) 0.020(3) 0.000(2) -0.006(2) 0.000(2)
C23 0.043(3) 0.020(3) 0.018(3) 0.002(2) -0.008(2) 0.000(2)
C24 0.045(4) 0.025(3) 0.027(3) 0.003(2) -0.015(3) 0.004(3)
C25 0.055(4) 0.023(3) 0.040(4) 0.008(3) -0.012(3) 0.008(3)
C26 0.083(6) 0.035(4) 0.034(4) 0.006(3) -0.013(4) -0.005(4)
C27 0.111(9) 0.043(5) 0.037(4) 0.015(4) -0.023(5) -0.010(5)
C28 0.106(8) 0.033(4) 0.048(5) 0.015(4) -0.033(5) -0.020(4)
C29 0.105(8) 0.027(4) 0.065(6) 0.001(4) -0.020(6) 0.003(4)
C30 0.070(5) 0.032(4) 0.040(4) 0.009(3) -0.004(4) 0.001(3)
C31 0.046(4) 0.025(3) 0.018(3) 0.000(2) -0.006(2) -0.001(3)
C32 0.046(4) 0.022(3) 0.025(3) 0.001(2) 0.001(3) 0.003(2)
C33 0.064(5) 0.029(3) 0.032(3) -0.006(3) -0.007(3) -0.002(3)
C34 0.073(6) 0.036(4) 0.058(5) -0.017(4) -0.011(4) -0.006(4)
C35 0.034(3) 0.022(3) 0.024(3) 0.002(2) -0.001(2) 0.001(2)
C36 0.040(4) 0.023(3) 0.029(3) 0.009(2) -0.007(3) 0.001(3)
C37 0.028(3) 0.026(3) 0.035(3) 0.005(3) -0.002(3) 0.002(2)
C38 0.030(3) 0.029(3) 0.030(3) -0.003(3) -0.006(2) 0.001(2)
C39 0.035(3) 0.026(3) 0.026(3) 0.001(2) -0.002(2) 0.009(2)
C40 0.036(3) 0.025(3) 0.026(3) -0.002(2) 0.003(2) 0.000(2)
C41 0.038(4) 0.027(3) 0.037(3) 0.003(3) -0.004(3) -0.001(3)
C42 0.040(4) 0.027(3) 0.045(4) -0.002(3) 0.000(3) 0.000(3)
C43 0.081(7) 0.033(4) 0.101(8) -0.014(5) 0.040(6) -0.013(4)
C44 0.119(10) 0.041(5) 0.087(8) -0.024(5) 0.051(8) -0.025(6)
C45 0.075(7) 0.033(4) 0.090(8) 0.002(4) -0.007(6) -0.006(4)
C46 0.080(6) 0.036(4) 0.050(5) 0.007(4) -0.007(4) -0.029(4)
C47 0.067(5) 0.035(4) 0.051(5) 0.007(3) -0.019(4) -0.021(4)
C48 0.038(3) 0.032(3) 0.027(3) 0.005(3) -0.006(3) 0.003(3)
C49 0.041(4) 0.028(3) 0.037(4) 0.008(3) 0.001(3) 0.006(3)
C50 0.043(4) 0.039(4) 0.048(4) 0.011(3) -0.005(3) 0.009(3)
C51 0.055(5) 0.057(5) 0.081(7) 0.015(5) -0.012(5) 0.001(4)
C52 0.046(4) 0.033(3) 0.028(3) 0.004(3) -0.008(3) 0.004(3)
C53 0.048(4) 0.040(4) 0.028(3) 0.000(3) -0.010(3) -0.003(3)
C54 0.058(5) 0.037(4) 0.029(3) -0.005(3) -0.017(3) 0.001(3)
C55 0.057(4) 0.041(4) 0.023(3) -0.005(3) -0.007(3) 0.007(3)
C56 0.043(4) 0.031(3) 0.025(3) 0.004(2) -0.011(3) 0.009(3)
C57 0.044(4) 0.031(3) 0.022(3) 0.004(2) -0.008(3) 0.007(3)
C58 0.058(5) 0.071(6) 0.028(4) 0.006(4) -0.015(3) -0.008(4)
C59 0.060(5) 0.043(4) 0.031(4) -0.003(3) -0.008(3) 0.002(3)
C60 0.053(5) 0.054(5) 0.036(4) 0.002(3) -0.008(3) 0.003(4)
C61 0.087(7) 0.055(5) 0.044(5) -0.003(4) -0.020(5) 0.001(5)
C62 0.099(9) 0.070(7) 0.074(7) 0.001(6) -0.045(7) -0.011(6)
C63 0.110(10) 0.057(6) 0.066(7) 0.024(5) -0.007(6) -0.011(6)
C64 0.068(6) 0.062(5) 0.047(5) 0.008(4) -0.018(4) -0.011(5)
C65 0.049(4) 0.034(3) 0.014(3) 0.003(2) 0.000(2) 0.008(3)
C66 0.064(5) 0.029(3) 0.027(3) 0.007(3) 0.000(3) 0.005(3)
C67 0.070(6) 0.037(4) 0.048(5) 0.009(3) -0.005(4) -0.001(4)
C68 0.117(10) 0.054(6) 0.061(6) 0.006(5) 0.020(6) -0.010(6)
N1 0.036(3) 0.029(3) 0.060(4) -0.009(3) 0.003(3) 0.003(2)
N2 0.041(3) 0.026(3) 0.028(3) 0.003(2) -0.009(2) 0.002(2)
N3 0.035(3) 0.026(3) 0.061(4) 0.005(3) 0.007(3) -0.003(2)
N4 0.060(4) 0.044(3) 0.038(3) -0.003(3) -0.007(3) -0.004(3)
O1 0.068(4) 0.052(3) 0.029(3) -0.014(2) -0.006(2) 0.013(3)
O2 0.039(3) 0.040(3) 0.041(3) -0.006(2) -0.009(2) 0.011(2)
O3 0.037(2) 0.029(2) 0.039(3) -0.001(2) -0.007(2) 0.0023(18)
O4 0.037(3) 0.033(2) 0.031(2) 0.0130(19) -0.0063(19) -0.0054(19)
O5 0.053(3) 0.024(2) 0.035(2) 0.0147(19) -0.018(2) -0.007(2)
O6 0.043(3) 0.035(2) 0.034(2) 0.006(2) -0.011(2) -0.007(2)
O7 0.053(3) 0.052(3) 0.038(3) 0.004(2) -0.012(2) -0.010(3)
O8 0.069(4) 0.053(3) 0.032(3) -0.014(2) -0.006(3) 0.008(3)
C69 0.050(5) 0.055(5) 0.065(6) -0.019(4) -0.003(4) 0.000(4)
C70 0.040(4) 0.043(4) 0.085(7) -0.022(4) 0.010(4) -0.007(3)
C71 0.051(5) 0.075(6) 0.054(5) -0.007(5) -0.008(4) -0.009(4)
C72 0.051(5) 0.056(5) 0.073(6) -0.029(5) 0.000(4) -0.007(4)
O9 0.033(3) 0.057(3) 0.071(4) -0.023(3) 0.006(3) -0.002(2)
O10 0.043(3) 0.050(3) 0.077(4) -0.016(3) 0.014(3) -0.005(2)
C73 0.098(8) 0.047(5) 0.065(6) 0.010(5) -0.007(6) 0.006(5)
C74 0.134(11) 0.045(5) 0.050(5) 0.007(4) 0.002(6) 0.005(6)
O11 0.099(6) 0.049(4) 0.074(5) 0.000(3) -0.020(4) -0.008(4)
I1 0.0717(5) 0.0859(5) 0.0624(4) 0.0056(4) -0.0060(3) 0.0233(4)
I2 0.0504(3) 0.0376(3) 0.0439(3) -0.0012(2) 0.0020(2) 0.0070(2)
I3 0.0728(4) 0.0403(3) 0.0445(3) -0.0019(2) -0.0072(2) 0.0148(2)
O12 0.059(5) 0.105(7) 0.034(4) -0.013(4) -0.002(3) -0.002(5)
O13 0.144(10) 0.162(12) 0.086(7) -0.037(8) -0.028(7) 0.065(9)
Br1 0.0487(4) 0.0322(4) 0.0554(5) -0.0016(3) 0.0075(4) 0.0053(3)
Br2 0.0456(5) 0.0534(5) 0.0697(6) -0.0295(4) 0.0028(4) -0.0095(4)
Br3B 0.060(5) 0.044(4) 0.064(5) -0.013(4) -0.016(4) -0.021(4)
Br3 0.0612(6) 0.0697(7) 0.0413(5) 0.0048(5) -0.0071(4) 0.0096(6)

loop_
_atom_type_symbol
_atom_type_description
_atom_type_scat_dispersion_real
_atom_type_scat_dispersion_imag
_atom_type_scat_source
C C 0.0181 0.0091 'International Tables Vol C Tables 4.2.6.8 and 6.1.1.4'
H H 0.0000 0.0000 'International Tables Vol C Tables 4.2.6.8 and 6.1.1.4'
Br Br -0.6763 1.2805 'International Tables Vol C Tables 4.2.6.8 and 6.1.1.4'
I I -0.3257 6.8362 'International Tables Vol C Tables 4.2.6.8 and 6.1.1.4'
N N 0.0311 0.0180 'International Tables Vol C Tables 4.2.6.8 and 6.1.1.4'
O O 0.0492 0.0322 'International Tables Vol C Tables 4.2.6.8 and 6.1.1.4'

loop_
_exptl_crystal_face_index_h
_exptl_crystal_face_index_k
_exptl_crystal_face_index_l
_exptl_crystal_face_perp_dist
_exptl_oxdiff_crystal_face_indexfrac_h
_exptl_oxdiff_crystal_face_indexfrac_k
_exptl_oxdiff_crystal_face_indexfrac_l
_exptl_oxdiff_crystal_face_x
_exptl_oxdiff_crystal_face_y
_exptl_oxdiff_crystal_face_z
-7 2 5 0.0820 -7.0000 2.0000 5.0002 0.3818 0.8877 0.0417
8 0 -3 0.0730 8.0000 -0.0000 -3.0002 -0.4346 -0.9174 0.2245
4 -7 -8 0.1461 4.0000 -7.0000 -8.0001 -0.3042 -0.6823 -0.7023
2 8 7 0.1658 2.0000 8.0000 6.9999 -0.0238 0.0393 0.9905
-2 1 -16 0.0399 -2.0000 1.0000 -15.9998 0.9159 -0.4589 -0.1251
2 -1 15 0.0527 2.0000 -1.0000 14.9998 -0.8709 0.4182 0.1146
1 -5 11 0.0980 1.0000 -5.0000 10.9998 -0.8365 0.3782 -0.3858
-8 -2 1 0.1212 -8.0000 -2.0000 1.0002 0.4162 0.8477 -0.4588
0 -8 -7 0.1923 0.0000 -8.0000 -7.0000 -0.1186 -0.2381 -0.9265
-2 -1 -16 0.0503 -2.0000 -1.0000 -15.9998 0.8075 -0.4471 -0.3384
5 -4 10 0.0825 5.0000 -4.0000 9.9997 -1.0222 -0.0661 -0.1617
-2 8 3 0.1651 -2.0000 8.0000 3.0001 0.4408 0.2739 0.8205
2 0 -15 0.0575 2.0000 -0.0000 -14.9999 0.5320 -0.8099 -0.0933

loop_
_geom_angle_atom_site_label_1
_geom_angle_atom_site_label_2
_geom_angle_atom_site_label_3
_geom_angle
_geom_angle_site_symmetry_1
_geom_angle_site_symmetry_3
C2 C1 C65 120.7(6) . .
C6 C1 C2 117.0(6) . .
C6 C1 C65 122.3(6) . .
C3 C2 C1 120.8(6) . .
O1 C2 C1 118.9(7) . .
O1 C2 C3 120.2(7) . .
C2 C3 C7 121.4(7) . .
C4 C3 C2 120.4(7) . .
C4 C3 C7 118.3(7) . .
C3 C4 C5 120.7(7) . .
O2 C4 C3 116.4(6) . .
O2 C4 C5 122.9(6) . .
C4 C5 C14 120.9(6) . .
C6 C5 C4 116.8(6) . .
C6 C5 C14 122.2(6) . .
C1 C6 H6 117.9 . .
C5 C6 C1 124.1(6) . .
C5 C6 H6 117.9 . .
C3 C7 H7A 110.2 . .
C3 C7 H7B 110.2 . .
H7A C7 H7B 108.5 . .
N1 C7 C3 107.7(6) . .
N1 C7 H7A 110.2 . .
N1 C7 H7B 110.2 . .
C9 C8 H8 106.7 . .
C9 C8 N1 112.0(7) . .
C13 C8 H8 106.7 . .
C13 C8 C9 113.3(8) . .
C13 C8 N1 110.9(8) . .
N1 C8 H8 106.7 . .
C8 C9 H9A 109.4 . .
C8 C9 H9B 109.4 . .
C8 C9 C10 111.1(9) . .
H9A C9 H9B 108.0 . .
C10 C9 H9A 109.4 . .
C10 C9 H9B 109.4 . .
C9 C10 H10A 109.8 . .
C9 C10 H10B 109.8 . .
H10A C10 H10B 108.2 . .
C11 C10 C9 109.5(9) . .
C11 C10 H10A 109.8 . .
C11 C10 H10B 109.8 . .
C10 C11 H11A 108.8 . .
C10 C11 H11B 108.8 . .
C10 C11 C12 113.8(9) . .
H11A C11 H11B 107.7 . .
C12 C11 H11A 108.8 . .
C12 C11 H11B 108.8 . .
C11 C12 H12A 110.5 . .
C11 C12 H12B 110.5 . .
C11 C12 C13 106.2(9) . .
H12A C12 H12B 108.7 . .
C13 C12 H12A 110.5 . .
C13 C12 H12B 110.5 . .
C8 C13 C12 111.1(9) . .
C8 C13 H13A 109.4 . .
C8 C13 H13B 109.4 . .
C12 C13 H13A 109.4 . .
C12 C13 H13B 109.4 . .
H13A C13 H13B 108.0 . .
C5 C14 H14 107.1 . .
C5 C14 C15 112.8(5) . .
C5 C14 C18 109.7(5) . .
C15 C14 H14 107.1 . .
C18 C14 H14 107.1 . .
C18 C14 C15 112.7(5) . .
C14 C15 H15A 108.9 . .
C14 C15 H15B 108.9 . .
H15A C15 H15B 107.7 . .
C16 C15 C14 113.3(6) . .
C16 C15 H15A 108.9 . .
C16 C15 H15B 108.9 . .
C15 C16 H16A 109.1 . .
C15 C16 H16B 109.1 . .
H16A C16 H16B 107.8 . .
C17 C16 C15 112.6(7) . .
C17 C16 H16A 109.1 . .
C17 C16 H16B 109.1 . .
C16 C17 H17A 109.5 . .
C16 C17 H17B 109.5 . .
C16 C17 H17C 109.5 . .
H17A C17 H17B 109.5 . .
H17A C17 H17C 109.5 . .
H17B C17 H17C 109.5 . .
C19 C18 C14 120.4(6) . .
C23 C18 C14 121.9(6) . .
C23 C18 C19 117.7(6) . .
C20 C19 C18 120.1(6) . .
O3 C19 C18 118.3(6) . .
O3 C19 C20 121.7(6) . .
C19 C20 C21 120.2(6) . .
C19 C20 C24 122.2(6) . .
C21 C20 C24 117.5(6) . .
C20 C21 C22 121.3(6) . .
O4 C21 C20 115.6(6) . .
O4 C21 C22 123.1(6) . .
C21 C22 C23 116.5(6) . .
C21 C22 C31 121.8(6) . .
C23 C22 C31 121.7(5) . .
C18 C23 C22 124.2(6) . .
C18 C23 H23 117.9 . .
C22 C23 H23 117.9 . .
C20 C24 H24A 109.0 . .
C20 C24 H24B 109.0 . .
H24A C24 H24B 107.8 . .
N2 C24 C20 112.9(5) . .
N2 C24 H24A 109.0 . .
N2 C24 H24B 109.0 . .
C26 C25 H25 108.9 . .
C26 C25 N2 110.5(6) . .
C30 C25 H25 108.9 . .
C30 C25 C26 111.6(7) . .
C30 C25 N2 108.0(6) . .
N2 C25 H25 108.9 . .
C25 C26 H26A 109.9 . .
C25 C26 H26B 109.9 . .
C25 C26 C27 109.0(8) . .
H26A C26 H26B 108.3 . .
C27 C26 H26A 109.9 . .
C27 C26 H26B 109.9 . .
C26 C27 H27A 109.5 . .
C26 C27 H27B 109.5 . .
H27A C27 H27B 108.1 . .
C28 C27 C26 110.8(7) . .
C28 C27 H27A 109.5 . .
C28 C27 H27B 109.5 . .
C27 C28 H28A 109.4 . .
C27 C28 H28B 109.4 . .
C27 C28 C29 111.0(8) . .
H28A C28 H28B 108.0 . .
C29 C28 H28A 109.4 . .
C29 C28 H28B 109.4 . .
C28 C29 H29A 109.7 . .
C28 C29 H29B 109.7 . .
C28 C29 C30 109.6(9) . .
H29A C29 H29B 108.2 . .
C30 C29 H29A 109.7 . .
C30 C29 H29B 109.7 . .
C25 C30 C29 109.8(7) . .
C25 C30 H30A 109.7 . .
C25 C30 H30B 109.7 . .
C29 C30 H30A 109.7 . .
C29 C30 H30B 109.7 . .
H30A C30 H30B 108.2 . .
C22 C31 H31 106.9 . .
C22 C31 C32 112.4(5) . .
C32 C31 H31 106.9 . .
C35 C31 C22 111.3(5) . .
C35 C31 H31 106.9 . .
C35 C31 C32 112.0(5) . .
C31 C32 H32A 108.8 . .
C31 C32 H32B 108.8 . .
H32A C32 H32B 107.7 . .
C33 C32 C31 113.8(6) . .
C33 C32 H32A 108.8 . .
C33 C32 H32B 108.8 . .
C32 C33 H33A 109.4 . .
C32 C33 H33B 109.4 . .
C32 C33 C34 111.3(7) . .
H33A C33 H33B 108.0 . .
C34 C33 H33A 109.4 . .
C34 C33 H33B 109.4 . .
C33 C34 H34A 109.5 . .
C33 C34 H34B 109.5 . .
C33 C34 H34C 109.5 . .
H34A C34 H34B 109.5 . .
H34A C34 H34C 109.5 . .
H34B C34 H34C 109.5 . .
C36 C35 C31 119.2(6) . .
C40 C35 C31 124.0(6) . .
C40 C35 C36 116.8(6) . .
C37 C36 C35 121.8(6) . .
C37 C36 O5 119.8(6) . .
O5 C36 C35 118.4(6) . .
C36 C37 C38 118.8(6) . .
C36 C37 C41 123.5(6) . .
C38 C37 C41 117.7(6) . .
C39 C38 C37 121.2(6) . .
O6 C38 C37 114.2(6) . .
O6 C38 C39 124.6(6) . .
C38 C39 C48 119.2(6) . .
C40 C39 C38 117.6(6) . .
C40 C39 C48 123.2(6) . .
C35 C40 C39 123.8(6) . .
C35 C40 H40 118.1 . .
C39 C40 H40 118.1 . .
C37 C41 H41A 109.8 . .
C37 C41 H41B 109.8 . .
C37 C41 N3 109.5(6) . .
H41A C41 H41B 108.2 . .
N3 C41 H41A 109.8 . .
N3 C41 H41B 109.8 . .
C43 C42 H42 108.6 . .
C43 C42 C47 112.0(8) . .
C47 C42 H42 108.6 . .
N3 C42 H42 108.6 . .
N3 C42 C43 108.0(6) . .
N3 C42 C47 111.0(6) . .
C42 C43 H43A 109.3 . .
C42 C43 H43B 109.3 . .
C42 C43 C44 111.5(8) . .
H43A C43 H43B 108.0 . .
C44 C43 H43A 109.3 . .
C44 C43 H43B 109.3 . .
C43 C44 H44A 109.9 . .
C43 C44 H44B 109.9 . .
C43 C44 C45 109.1(11) . .
H44A C44 H44B 108.3 . .
C45 C44 H44A 109.9 . .
C45 C44 H44B 109.9 . .
C44 C45 H45A 109.8 . .
C44 C45 H45B 109.8 . .
H45A C45 H45B 108.3 . .
C46 C45 C44 109.2(8) . .
C46 C45 H45A 109.8 . .
C46 C45 H45B 109.8 . .
C45 C46 H46A 109.5 . .
C45 C46 H46B 109.5 . .
C45 C46 C47 110.5(8) . .
H46A C46 H46B 108.1 . .
C47 C46 H46A 109.5 . .
C47 C46 H46B 109.5 . .
C42 C47 C46 110.2(7) . .
C42 C47 H47A 109.6 . .
C42 C47 H47B 109.6 . .
C46 C47 H47A 109.6 . .
C46 C47 H47B 109.6 . .
H47A C47 H47B 108.1 . .
C39 C48 H48 106.7 . .
C39 C48 C49 113.2(6) . .
C49 C48 H48 106.7 . .
C52 C48 C39 110.6(6) . .
C52 C48 H48 106.7 . .
C52 C48 C49 112.6(6) . .
C48 C49 H49A 109.4 . .
C48 C49 H49B 109.4 . .
H49A C49 H49B 108.0 . .
C50 C49 C48 111.2(6) . .
C50 C49 H49A 109.4 . .
C50 C49 H49B 109.4 . .
C49 C50 H50A 109.1 . .
C49 C50 H50B 109.1 . .
H50A C50 H50B 107.9 . .
C51 C50 C49 112.4(7) . .
C51 C50 H50A 109.1 . .
C51 C50 H50B 109.1 . .
C50 C51 H51A 109.5 . .
C50 C51 H51B 109.5 . .
C50 C51 H51C 109.5 . .
H51A C51 H51B 109.5 . .
H51A C51 H51C 109.5 . .
H51B C51 H51C 109.5 . .
C53 C52 C48 120.4(7) . .
C57 C52 C48 122.4(7) . .
C57 C52 C53 117.2(7) . .
C54 C53 C52 121.3(7) . .
O7 C53 C52 119.4(7) . .
O7 C53 C54 119.2(7) . .
C53 C54 C58 120.1(7) . .
C55 C54 C53 119.6(7) . .
C55 C54 C58 120.3(7) . .
C54 C55 C56 121.2(7) . .
O8 C55 C54 117.0(7) . .
O8 C55 C56 121.7(7) . .
C55 C56 C65 121.6(6) . .
C57 C56 C55 116.7(7) . .
C57 C56 C65 121.7(6) . .
C52 C57 C56 123.8(7) . .
C52 C57 H57 118.1 . .
C56 C57 H57 118.1 . .
C54 C58 H58A 110.1 . .
C54 C58 H58B 110.1 . .
H58A C58 H58B 108.4 . .
N4 C58 C54 108.2(7) . .
N4 C58 H58A 110.1 . .
N4 C58 H58B 110.1 . .
C60 C59 H59 108.7 . .
C60 C59 C64 109.9(7) . .
C64 C59 H59 108.7 . .
N4 C59 H59 108.7 . .
N4 C59 C60 108.5(7) . .
N4 C59 C64 112.2(7) . .
C59 C60 H60A 109.9 . .
C59 C60 H60B 109.9 . .
H60A C60 H60B 108.3 . .
C61 C60 C59 108.8(7) . .
C61 C60 H60A 109.9 . .
C61 C60 H60B 109.9 . .
C60 C61 H61A 109.6 . .
C60 C61 H61B 109.6 . .
C60 C61 C62 110.3(9) . .
H61A C61 H61B 108.1 . .
C62 C61 H61A 109.6 . .
C62 C61 H61B 109.6 . .
C61 C62 H62A 109.0 . .
C61 C62 H62B 109.0 . .
H62A C62 H62B 107.8 . .
C63 C62 C61 112.7(10) . .
C63 C62 H62A 109.0 . .
C63 C62 H62B 109.0 . .
C62 C63 H63A 109.4 . .
C62 C63 H63B 109.4 . .
C62 C63 C64 111.2(10) . .
H63A C63 H63B 108.0 . .
C64 C63 H63A 109.4 . .
C64 C63 H63B 109.4 . .
C59 C64 C63 111.0(8) . .
C59 C64 H64A 109.4 . .
C59 C64 H64B 109.4 . .
C63 C64 H64A 109.4 . .
C63 C64 H64B 109.4 . .
H64A C64 H64B 108.0 . .
C1 C65 C56 112.6(5) . .
C1 C65 H65 106.3 . .
C1 C65 C66 112.8(6) . .
C56 C65 H65 106.3 . .
C56 C65 C66 112.0(6) . .
C66 C65 H65 106.3 . .
C65 C66 H66A 108.5 . .
C65 C66 H66B 108.5 . .
H66A C66 H66B 107.5 . .
C67 C66 C65 114.9(7) . .
C67 C66 H66A 108.5 . .
C67 C66 H66B 108.5 . .
C66 C67 H67A 108.4 . .
C66 C67 H67B 108.4 . .
H67A C67 H67B 107.5 . .
C68 C67 C66 115.5(9) . .
C68 C67 H67A 108.4 . .
C68 C67 H67B 108.4 . .
C67 C68 H68A 109.5 . .
C67 C68 H68B 109.5 . .
C67 C68 H68C 109.5 . .
H68A C68 H68B 109.5 . .
H68A C68 H68C 109.5 . .
H68B C68 H68C 109.5 . .
C7 N1 H1A 107.9 . .
C7 N1 H1B 107.9 . .
C8 N1 C7 117.5(6) . .
C8 N1 H1A 107.9 . .
C8 N1 H1B 107.9 . .
H1A N1 H1B 107.2 . .
C24 N2 C25 113.7(5) . .
C24 N2 H2A 108.8 . .
C24 N2 H2B 108.8 . .
C25 N2 H2A 108.8 . .
C25 N2 H2B 108.8 . .
H2A N2 H2B 107.7 . .
C41 N3 H3A 108.5 . .
C41 N3 H3B 108.5 . .
C42 N3 C41 115.0(5) . .
C42 N3 H3A 108.5 . .
C42 N3 H3B 108.5 . .
H3A N3 H3B 107.5 . .
C58 N4 C59 111.2(7) . .
C58 N4 H4A 109.4 . .
C58 N4 H4B 109.4 . .
C59 N4 H4A 109.4 . .
C59 N4 H4B 109.4 . .
H4A N4 H4B 108.0 . .
C2 O1 H1 109.5 . .
C4 O2 H2 109.5 . .
C19 O3 H3 109.5 . .
C21 O4 H4 109.5 . .
C36 O5 H5 100.2 . .
C38 O6 H6A 109.5 . .
C53 O7 H7 109.5 . .
C55 O8 H8A 109.5 . .
H69A C69 H69B 108.3 . .
C70 C69 H69A 109.8 . .
C70 C69 H69B 109.8 . .
O9 C69 H69A 109.8 . .
O9 C69 H69B 109.8 . .
O9 C69 C70 109.3(8) . .
C69 C70 H70A 109.5 . .
C69 C70 H70B 109.5 . .
H70A C70 H70B 108.1 . .
O10 C70 C69 110.7(7) . .
O10 C70 H70A 109.5 . .
O10 C70 H70B 109.5 . .
C72 C71 H71 124.4 . .
O10 C71 H71 124.4 . .
O10 C71 C72 111.2(8) . .
C71 C72 H72A 109.5 . .
C71 C72 H72B 109.5 . .
H72A C72 H72B 108.1 . .
O9 C72 C71 110.9(8) . .
O9 C72 H72A 109.5 . .
O9 C72 H72B 109.5 . .
C69 O9 C72 110.3(7) . .
C71 O10 C70 108.4(7) . .
H73A C73 H73B 107.9 . .
C74 C73 H73A 109.2 2_565 .
C74 C73 H73B 109.2 2_565 .
O11 C73 H73A 109.2 . .
O11 C73 H73B 109.2 . .
O11 C73 C74 111.9(9) . 2_565
C73 C74 H74A 108.9 2_565 .
C73 C74 H74B 108.9 2_565 .
H74A C74 H74B 107.7 . .
O11 C74 C73 113.4(10) . 2_565
O11 C74 H74A 108.9 . .
O11 C74 H74B 108.9 . .
C74 O11 C73 111.1(9) . .
I3 I2 I1 178.23(3) . .
H12C O12 H12D 123.1 . .
H13C O13 H13D 108.1 . .

loop_
_geom_bond_atom_site_label_1
_geom_bond_atom_site_label_2
_geom_bond_distance
_geom_bond_site_symmetry_2
C1 C2 1.399(10) .
C1 C6 1.399(10) .
C1 C65 1.504(10) .
C2 C3 1.392(11) .
C2 O1 1.388(9) .
C3 C4 1.385(10) .
C3 C7 1.519(10) .
C4 C5 1.413(10) .
C4 O2 1.362(9) .
C5 C6 1.384(10) .
C5 C14 1.514(9) .
C6 H6 0.9300 .
C7 H7A 0.9700 .
C7 H7B 0.9700 .
C7 N1 1.519(10) .
C8 H8 0.9800 .
C8 C9 1.494(13) .
C8 C13 1.473(15) .
C8 N1 1.513(10) .
C9 H9A 0.9700 .
C9 H9B 0.9700 .
C9 C10 1.518(13) .
C10 H10A 0.9700 .
C10 H10B 0.9700 .
C10 C11 1.413(17) .
C11 H11A 0.9700 .
C11 H11B 0.9700 .
C11 C12 1.544(17) .
C12 H12A 0.9700 .
C12 H12B 0.9700 .
C12 C13 1.544(14) .
C13 H13A 0.9700 .
C13 H13B 0.9700 .
C14 H14 0.9800 .
C14 C15 1.540(9) .
C14 C18 1.533(8) .
C15 H15A 0.9700 .
C15 H15B 0.9700 .
C15 C16 1.520(10) .
C16 H16A 0.9700 .
C16 H16B 0.9700 .
C16 C17 1.502(11) .
C17 H17A 0.9600 .
C17 H17B 0.9600 .
C17 H17C 0.9600 .
C18 C19 1.416(9) .
C18 C23 1.371(10) .
C19 C20 1.391(9) .
C19 O3 1.377(9) .
C20 C21 1.394(10) .
C20 C24 1.513(8) .
C21 C22 1.400(9) .
C21 O4 1.359(8) .
C22 C23 1.403(9) .
C22 C31 1.534(10) .
C23 H23 0.9300 .
C24 H24A 0.9700 .
C24 H24B 0.9700 .
C24 N2 1.495(8) .
C25 H25 0.9800 .
C25 C26 1.515(12) .
C25 C30 1.506(12) .
C25 N2 1.527(8) .
C26 H26A 0.9700 .
C26 H26B 0.9700 .
C26 C27 1.548(11) .
C27 H27A 0.9700 .
C27 H27B 0.9700 .
C27 C28 1.517(14) .
C28 H28A 0.9700 .
C28 H28B 0.9700 .
C28 C29 1.525(16) .
C29 H29A 0.9700 .
C29 H29B 0.9700 .
C29 C30 1.545(11) .
C30 H30A 0.9700 .
C30 H30B 0.9700 .
C31 H31 0.9800 .
C31 C32 1.551(8) .
C31 C35 1.521(9) .
C32 H32A 0.9700 .
C32 H32B 0.9700 .
C32 C33 1.499(10) .
C33 H33A 0.9700 .
C33 H33B 0.9700 .
C33 C34 1.536(10) .
C34 H34A 0.9600 .
C34 H34B 0.9600 .
C34 H34C 0.9600 .
C35 C36 1.412(9) .
C35 C40 1.386(9) .
C36 C37 1.386(10) .
C36 O5 1.387(8) .
C37 C38 1.405(9) .
C37 C41 1.494(9) .
C38 C39 1.397(9) .
C38 O6 1.374(8) .
C39 C40 1.389(10) .
C39 C48 1.533(9) .
C40 H40 0.9300 .
C41 H41A 0.9700 .
C41 H41B 0.9700 .
C41 N3 1.511(10) .
C42 H42 0.9800 .
C42 C43 1.502(12) .
C42 C47 1.502(11) .
C42 N3 1.492(9) .
C43 H43A 0.9700 .
C43 H43B 0.9700 .
C43 C44 1.530(13) .
C44 H44A 0.9700 .
C44 H44B 0.9700 .
C44 C45 1.547(16) .
C45 H45A 0.9700 .
C45 H45B 0.9700 .
C45 C46 1.503(16) .
C46 H46A 0.9700 .
C46 H46B 0.9700 .
C46 C47 1.531(10) .
C47 H47A 0.9700 .
C47 H47B 0.9700 .
C48 H48 0.9800 .
C48 C49 1.540(10) .
C48 C52 1.513(10) .
C49 H49A 0.9700 .
C49 H49B 0.9700 .
C49 C50 1.529(10) .
C50 H50A 0.9700 .
C50 H50B 0.9700 .
C50 C51 1.524(13) .
C51 H51A 0.9600 .
C51 H51B 0.9600 .
C51 H51C 0.9600 .
C52 C53 1.402(10) .
C52 C57 1.385(11) .
C53 C54 1.392(12) .
C53 O7 1.383(10) .
C54 C55 1.390(12) .
C54 C58 1.554(11) .
C55 C56 1.406(10) .
C55 O8 1.370(9) .
C56 C57 1.402(10) .
C56 C65 1.512(10) .
C57 H57 0.9300 .
C58 H58A 0.9700 .
C58 H58B 0.9700 .
C58 N4 1.496(10) .
C59 H59 0.9800 .
C59 C60 1.522(11) .
C59 C64 1.539(13) .
C59 N4 1.497(10) .
C60 H60A 0.9700 .
C60 H60B 0.9700 .
C60 C61 1.523(13) .
C61 H61A 0.9700 .
C61 H61B 0.9700 .
C61 C62 1.559(17) .
C62 H62A 0.9700 .
C62 H62B 0.9700 .
C62 C63 1.461(16) .
C63 H63A 0.9700 .
C63 H63B 0.9700 .
C63 C64 1.566(17) .
C64 H64A 0.9700 .
C64 H64B 0.9700 .
C65 H65 0.9800 .
C65 C66 1.547(10) .
C66 H66A 0.9700 .
C66 H66B 0.9700 .
C66 C67 1.520(13) .
C67 H67A 0.9700 .
C67 H67B 0.9700 .
C67 C68 1.496(15) .
C68 H68A 0.9600 .
C68 H68B 0.9600 .
C68 H68C 0.9600 .
N1 H1A 0.8900 .
N1 H1B 0.8900 .
N2 H2A 0.8900 .
N2 H2B 0.8900 .
N3 H3A 0.8900 .
N3 H3B 0.8900 .
N4 H4A 0.8900 .
N4 H4B 0.8900 .
O1 H1 0.8200 .
O2 H2 0.8200 .
O3 H3 0.8200 .
O4 H4 0.8200 .
O5 H5 0.8509 .
O6 H6A 0.8200 .
O7 H7 0.8200 .
O8 H8A 0.8200 .
C69 H69A 0.9700 .
C69 H69B 0.9700 .
C69 C70 1.509(13) .
C69 O9 1.428(11) .
C70 H70A 0.9700 .
C70 H70B 0.9700 .
C70 O10 1.439(10) .
C71 H71 0.9300 .
C71 C72 1.480(15) .
C71 O10 1.400(13) .
C72 H72A 0.9700 .
C72 H72B 0.9700 .
C72 O9 1.437(10) .
C73 H73A 0.9700 .
C73 H73B 0.9700 .
C73 C74 1.508(13) 2_565
C73 O11 1.431(15) .
C74 C73 1.508(13) 2_565
C74 H74A 0.9700 .
C74 H74B 0.9700 .
C74 O11 1.401(11) .
I1 I2 2.9167(8) .
I2 I3 2.8835(7) .
O12 H12C 0.9566 .
O12 H12D 0.8949 .
O13 H13C 0.9546 .
O13 H13D 0.9751 .

loop_
_geom_torsion_atom_site_label_1
_geom_torsion_atom_site_label_2
_geom_torsion_atom_site_label_3
_geom_torsion_atom_site_label_4
_geom_torsion
_geom_torsion_site_symmetry_1
C1 C2 C3 C4 1.6(10) .
C1 C2 C3 C7 -177.9(6) .
C1 C65 C66 C67 -55.1(8) .
C2 C1 C6 C5 -3.8(10) .
C2 C1 C65 C56 -89.9(7) .
C2 C1 C65 C66 142.1(6) .
C2 C3 C4 C5 -4.7(10) .
C2 C3 C4 O2 176.1(6) .
C2 C3 C7 N1 116.1(8) .
C3 C4 C5 C6 3.4(9) .
C3 C4 C5 C14 -175.4(6) .
C3 C7 N1 C8 -174.6(7) .
C4 C3 C7 N1 -63.4(9) .
C4 C5 C6 C1 0.9(9) .
C4 C5 C14 C15 -143.2(6) .
C4 C5 C14 C18 90.4(7) .
C5 C14 C15 C16 167.1(6) .
C5 C14 C18 C19 -94.0(7) .
C5 C14 C18 C23 86.2(7) .
C6 C1 C2 C3 2.5(10) .
C6 C1 C2 O1 -175.4(6) .
C6 C1 C65 C56 91.5(8) .
C6 C1 C65 C66 -36.5(9) .
C6 C5 C14 C15 38.1(8) .
C6 C5 C14 C18 -88.3(7) .
C7 C3 C4 C5 174.8(6) .
C7 C3 C4 O2 -4.4(9) .
C8 C9 C10 C11 -55.2(12) .
C9 C8 C13 C12 -54.7(12) .
C9 C8 N1 C7 -60.4(10) .
C9 C10 C11 C12 60.8(12) .
C10 C11 C12 C13 -60.2(12) .
C11 C12 C13 C8 54.4(12) .
C13 C8 C9 C10 53.4(11) .
C13 C8 N1 C7 67.3(10) .
C14 C5 C6 C1 179.7(6) .
C14 C15 C16 C17 -178.4(7) .
C14 C18 C19 C20 -179.3(6) .
C14 C18 C19 O3 -0.3(9) .
C14 C18 C23 C22 178.6(6) .
C15 C14 C18 C19 139.5(6) .
C15 C14 C18 C23 -40.3(8) .
C18 C14 C15 C16 -68.0(8) .
C18 C19 C20 C21 0.3(9) .
C18 C19 C20 C24 177.7(6) .
C19 C18 C23 C22 -1.2(9) .
C19 C20 C21 C22 -0.5(9) .
C19 C20 C21 O4 178.3(6) .
C19 C20 C24 N2 101.6(7) .
C20 C21 C22 C23 -0.1(9) .
C20 C21 C22 C31 179.4(5) .
C20 C24 N2 C25 178.1(6) .
C21 C20 C24 N2 -80.9(7) .
C21 C22 C23 C18 1.0(9) .
C21 C22 C31 C32 -136.3(6) .
C21 C22 C31 C35 97.1(7) .
C22 C31 C32 C33 60.4(7) .
C22 C31 C35 C36 -85.2(7) .
C22 C31 C35 C40 92.6(7) .
C23 C18 C19 C20 0.5(9) .
C23 C18 C19 O3 179.5(5) .
C23 C22 C31 C32 43.2(8) .
C23 C22 C31 C35 -83.4(7) .
C24 C20 C21 C22 -178.0(6) .
C24 C20 C21 O4 0.8(8) .
C25 C26 C27 C28 56.8(12) .
C26 C25 C30 C29 59.7(10) .
C26 C25 N2 C24 -74.4(8) .
C26 C27 C28 C29 -57.2(13) .
C27 C28 C29 C30 57.2(12) .
C28 C29 C30 C25 -57.8(11) .
C30 C25 C26 C27 -58.6(10) .
C30 C25 N2 C24 163.3(7) .
C31 C22 C23 C18 -178.5(6) .
C31 C32 C33 C34 179.4(7) .
C31 C35 C36 C37 176.5(6) .
C31 C35 C36 O5 -1.4(10) .
C31 C35 C40 C39 -176.2(6) .
C32 C31 C35 C36 148.0(6) .
C32 C31 C35 C40 -34.2(9) .
C35 C31 C32 C33 -173.4(6) .
C35 C36 C37 C38 -0.7(10) .
C35 C36 C37 C41 -180.0(6) .
C36 C35 C40 C39 1.6(10) .
C36 C37 C38 C39 2.9(10) .
C36 C37 C38 O6 -177.5(6) .
C36 C37 C41 N3 101.6(8) .
C37 C38 C39 C40 -2.7(10) .
C37 C38 C39 C48 178.3(6) .
C37 C41 N3 C42 160.7(6) .
C38 C37 C41 N3 -77.7(8) .
C38 C39 C40 C35 0.4(10) .
C38 C39 C48 C49 -148.8(6) .
C38 C39 C48 C52 83.9(8) .
C39 C48 C49 C50 166.1(6) .
C39 C48 C52 C53 -101.8(7) .
C39 C48 C52 C57 78.8(8) .
C40 C35 C36 C37 -1.5(10) .
C40 C35 C36 O5 -179.4(6) .
C40 C39 C48 C49 32.3(9) .
C40 C39 C48 C52 -95.0(8) .
C41 C37 C38 C39 -177.8(6) .
C41 C37 C38 O6 1.9(9) .
C42 C43 C44 C45 56.5(15) .
C43 C42 C47 C46 55.4(11) .
C43 C42 N3 C41 -173.8(8) .
C43 C44 C45 C46 -58.9(14) .
C44 C45 C46 C47 60.4(12) .
C45 C46 C47 C42 -58.4(11) .
C47 C42 C43 C44 -55.7(14) .
C47 C42 N3 C41 63.1(9) .
C48 C39 C40 C35 179.4(6) .
C48 C49 C50 C51 -73.7(9) .
C48 C52 C53 C54 177.7(6) .
C48 C52 C53 O7 1.3(10) .
C48 C52 C57 C56 -179.7(6) .
C49 C48 C52 C53 130.5(7) .
C49 C48 C52 C57 -49.0(9) .
C52 C48 C49 C50 -67.6(8) .
C52 C53 C54 C55 0.8(11) .
C52 C53 C54 C58 -177.8(7) .
C53 C52 C57 C56 0.9(10) .
C53 C54 C55 C56 3.3(11) .
C53 C54 C55 O8 -178.4(7) .
C53 C54 C58 N4 -91.8(9) .
C54 C55 C56 C57 -5.1(10) .
C54 C55 C56 C65 175.4(6) .
C54 C58 N4 C59 -177.0(7) .
C55 C54 C58 N4 89.6(9) .
C55 C56 C57 C52 3.0(10) .
C55 C56 C65 C1 97.3(7) .
C55 C56 C65 C66 -134.3(7) .
C56 C65 C66 C67 176.6(6) .
C57 C52 C53 C54 -2.8(10) .
C57 C52 C53 O7 -179.3(6) .
C57 C56 C65 C1 -82.1(8) .
C57 C56 C65 C66 46.3(8) .
C58 C54 C55 C56 -178.1(7) .
C58 C54 C55 O8 0.2(11) .
C59 C60 C61 C62 -59.4(11) .
C60 C59 C64 C63 -57.4(11) .
C60 C59 N4 C58 174.5(7) .
C60 C61 C62 C63 56.9(15) .
C61 C62 C63 C64 -52.8(16) .
C62 C63 C64 C59 53.5(15) .
C64 C59 C60 C61 60.8(10) .
C64 C59 N4 C58 -63.9(10) .
C65 C1 C2 C3 -176.2(6) .
C65 C1 C2 O1 5.9(10) .
C65 C1 C6 C5 174.9(6) .
C65 C56 C57 C52 -177.5(6) .
C65 C66 C67 C68 -56.6(10) .
N1 C8 C9 C10 179.8(8) .
N1 C8 C13 C12 178.3(9) .
N2 C25 C26 C27 -178.7(7) .
N2 C25 C30 C29 -178.6(8) .
N3 C42 C43 C44 -178.2(10) .
N3 C42 C47 C46 176.2(8) .
N4 C59 C60 C61 -176.2(8) .
N4 C59 C64 C63 -178.1(8) .
O1 C2 C3 C4 179.5(6) .
O1 C2 C3 C7 0.0(10) .
O2 C4 C5 C6 -177.4(6) .
O2 C4 C5 C14 3.8(9) .
O3 C19 C20 C21 -178.7(6) .
O3 C19 C20 C24 -1.3(9) .
O4 C21 C22 C23 -178.8(5) .
O4 C21 C22 C31 0.7(9) .
O5 C36 C37 C38 177.2(6) .
O5 C36 C37 C41 -2.1(11) .
O6 C38 C39 C40 177.7(6) .
O6 C38 C39 C48 -1.3(10) .
O7 C53 C54 C55 177.3(7) .
O7 C53 C54 C58 -1.3(11) .
O8 C55 C56 C57 176.7(6) .
O8 C55 C56 C65 -2.8(10) .
C69 C70 O10 C71 60.1(11) .
C70 C69 O9 C72 56.1(10) .
C71 C72 O9 C69 -56.5(11) .
C72 C71 O10 C70 -59.8(10) .
O9 C69 C70 O10 -58.7(10) .
O10 C71 C72 O9 58.9(11) .
C73 C74 O11 C73 52.9(14) 2_565
C74 C73 O11 C74 -52.1(15) 2_565
